data_2022486
loop_
_publ_author_name
'Li, Shao-Dong'
'Su, Feng'
'Zhou, Cheng-Yong'
'Hu, Qi-Long'
'Li, Ya-Qi'
'Wang, Zhi-Jun'

_publ_section_title
;
 Syntheses, structures and magnetic properties of two Co^II^/Ni^II^
 isostructural coordination polymers based on an asymmetric semirigid
 tricarboxylate ligand
;
_journal_coeditor_code EF3025
_journal_issue 1
_journal_name_full 'Acta Crystallographica Section C'
_journal_page_first
;
;
_journal_paper_doi 10.1107/S2053229621012973
_journal_volume 78
_journal_year 2022
_chemical_formula_iupac '[Ni (C15 H8 O7) (C12 H8 N2) (H2 O)]'
_chemical_formula_moiety 'C27 H18 N2 Ni O8'
_chemical_formula_sum 'C27 H18 N2 Ni O8'
_chemical_formula_weight 557.14
_chemical_name_systematic
Poly[aqua[\m~3~-2-(4-carboxyphenoxy)terephthalato-\k^3^<i>O</i>^1^:<i>O</i>^4^:<i>O</i>^4'^](1,10-phenanthroline-\k^2^<i>N</i>,<i>N</i>')nickel(II)]
_space_group_crystal_system monoclinic
_space_group_IT_number 14
_space_group_name_Hall '-P 2ybc'
_space_group_name_H-M_alt 'P 1 21/c 1'
_atom_sites_solution_hydrogens mixed
_audit_creation_method SHELXL-2014/7
_cell_angle_alpha 90
_cell_angle_beta 113.689(2)
_cell_angle_gamma 90
_cell_formula_units_Z 4
_cell_length_a 11.6277(8)
_cell_length_b 20.8495(14)
_cell_length_c 11.0075(9)
_cell_measurement_reflns_used 5514
_cell_measurement_temperature 296(2)
_cell_measurement_theta_max 25.83
_cell_measurement_theta_min 2.73
_cell_volume 2443.7(3)
_computing_cell_refinement
;
SAINT (Bruker, 2012)
;
_computing_data_collection
;
APEX2 (Bruker, 2012)
;
_computing_data_reduction
;
SAINT (Bruker, 2012)
;
_computing_molecular_graphics
;
SHELXTL (Sheldrick, 2008) and DIAMOND (Brandenburg, 2005)
;
_computing_publication_material
;
pubCIF (Westrip, 2010) and PLATON (Spek, 2020)
;
_computing_structure_refinement
;
SHELXL2014 (Sheldrick, 2015)
;
_computing_structure_solution
;
SHELXS2014 (Sheldrick 2008)
;
_diffrn_ambient_temperature 296(2)
_diffrn_measured_fraction_theta_full 0.999
_diffrn_measured_fraction_theta_max 0.998
_diffrn_measurement_device_type 'Bruker APEXII CCD'
_diffrn_measurement_method '\f and \w scans'
_diffrn_radiation_type MoK\a
_diffrn_radiation_wavelength 0.71073
_diffrn_reflns_av_R_equivalents 0.0886
_diffrn_reflns_av_unetI/netI 0.1183
_diffrn_reflns_limit_h_max 15
_diffrn_reflns_limit_h_min -14
_diffrn_reflns_limit_k_max 26
_diffrn_reflns_limit_k_min -27
_diffrn_reflns_limit_l_max 14
_diffrn_reflns_limit_l_min -14
_diffrn_reflns_number 23793
_diffrn_reflns_theta_full 25.242
_diffrn_reflns_theta_max 28.300
_diffrn_reflns_theta_min 2.734
_diffrn_source 'sealed tube'
_exptl_absorpt_coefficient_mu 0.850
_exptl_absorpt_correction_T_max 0.7457
_exptl_absorpt_correction_T_min 0.6848
_exptl_absorpt_correction_type multi-scan
_exptl_absorpt_process_details
;
(<i>SADABS</i>; Bruker, 2012)
;
_exptl_crystal_colour aquamarine
_exptl_crystal_density_diffrn 1.514
_exptl_crystal_description block
_exptl_crystal_F_000 1144
_exptl_crystal_size_max 0.200
_exptl_crystal_size_mid 0.200
_exptl_crystal_size_min 0.150
_refine_diff_density_max 0.892
_refine_diff_density_min -0.452
_refine_ls_extinction_method none
_refine_ls_goodness_of_fit_ref 1.025
_refine_ls_hydrogen_treatment constr
_refine_ls_matrix_type full
_refine_ls_number_parameters 352
_refine_ls_number_reflns 6067
_refine_ls_number_restraints 12
_refine_ls_restrained_S_all 1.029
_refine_ls_R_factor_all 0.1464
_refine_ls_R_factor_gt 0.0694
_refine_ls_shift/su_max 0.001
_refine_ls_shift/su_mean 0.000
_refine_ls_structure_factor_coef Fsqd
_refine_ls_weighting_details 'w=1/[\s^2^(Fo^2^)+(0.0600P)^2^+3.4853P] where P=(Fo^2^+2Fc^2^)/3'
_refine_ls_weighting_scheme calc
_refine_ls_wR_factor_gt 0.1313
_refine_ls_wR_factor_ref 0.1574
_reflns_number_gt 3548
_reflns_number_total 6067
_reflns_threshold_expression 'I > 2\s(I)'
_cod_data_source_file ef3025sup1.cif
_cod_data_source_block II
_cod_original_sg_symbol_H-M 'P 21/c'
_cod_database_code 2022486
_shelx_space_group_comment
;
The symmetry employed for this shelxl refinement is uniquely defined
by the following loop, which should always be used as a source of
symmetry information in preference to the above space-group names.
They are only intended as comments.
;
_shelx_estimated_absorpt_t_min 0.848
_shelx_estimated_absorpt_t_max 0.883

loop_
_space_group_symop_operation_xyz
'x, y, z'
'-x, y+1/2, -z+1/2'
'-x, -y, -z'
'x, -y-1/2, z-1/2'

loop_
_atom_site_type_symbol
_atom_site_label
_atom_site_fract_x
_atom_site_fract_y
_atom_site_fract_z
_atom_site_U_iso_or_equiv
_atom_site_adp_type
_atom_site_calc_flag
_atom_site_occupancy
_atom_site_disorder_assembly
_atom_site_disorder_group
Ni Ni1 0.08533(5) 0.45754(2) 0.37523(5) 0.01871(16) Uani d 1 . .
C C1 -0.0563(4) 0.41018(18) 0.5405(4) 0.0199(9) Uani d 1 . .
C C2 -0.0731(4) 0.34262(18) 0.5781(4) 0.0205(9) Uani d 1 . .
C C3 -0.0135(4) 0.29299(18) 0.5421(4) 0.0226(9) Uani d 1 . .
H H3 0.0315 0.3013 0.4905 0.027 Uiso calc 1 . .
C C4 -0.1398(4) 0.32910(19) 0.6544(4) 0.0257(10) Uani d 1 . .
H H4 -0.1823 0.3620 0.6760 0.031 Uiso calc 1 . .
C C5 -0.0212(3) 0.23146(17) 0.5830(4) 0.0190(8) Uani d 1 . .
C C6 -0.0822(4) 0.21841(18) 0.6659(4) 0.0209(9) Uani d 1 . .
C C7 -0.1444(4) 0.26792(18) 0.6990(4) 0.0234(9) Uani d 1 . .
H H7 -0.1890 0.2597 0.7511 0.028 Uiso calc 1 . .
C C8 0.1452(4) 0.1799(2) 0.5483(5) 0.0318(11) Uani d 1 . .
C C9 0.1675(5) 0.1527(3) 0.4461(6) 0.0609(17) Uani d 1 . .
H H9 0.1009 0.1385 0.3703 0.073 Uiso calc 1 . .
C C10 0.2412(4) 0.2015(2) 0.6608(5) 0.0440(13) Uani d 1 . .
H H10 0.2256 0.2201 0.7294 0.053 Uiso calc 1 . .
C C11 0.3648(5) 0.1945(2) 0.6692(6) 0.0507(14) Uani d 1 . .
H H11 0.4324 0.2084 0.7444 0.061 Uiso calc 1 . .
C C12 0.2881(6) 0.1467(4) 0.4566(7) 0.077(2) Uani d 1 . .
H H12 0.3037 0.1283 0.3877 0.093 Uiso calc 1 . .
C C13 0.3850(5) 0.1673(3) 0.5670(7) 0.0555(16) Uani d 1 . .
C C14 0.5198(7) 0.1553(3) 0.5773(8) 0.0716(19) Uani d 1 . .
C C15 0.3141(5) 0.3849(2) 0.5728(5) 0.0430(13) Uani d 1 . .
H H15 0.2636 0.3738 0.6170 0.052 Uiso calc 1 . .
C C16 0.4373(5) 0.3625(3) 0.6225(7) 0.0656(18) Uani d 1 . .
H H16 0.4685 0.3369 0.6979 0.079 Uiso calc 1 . .
C C17 0.5110(5) 0.3790(3) 0.5576(7) 0.070(2) Uani d 1 . .
H H17 0.5934 0.3644 0.5889 0.084 Uiso calc 1 . .
C C18 0.4643(4) 0.4177(3) 0.4448(6) 0.0464(14) Uani d 1 . .
C C19 0.3395(4) 0.4366(2) 0.4016(5) 0.0324(11) Uani d 1 . .
C C20 0.5348(6) 0.4398(3) 0.3713(8) 0.073(2) Uani d 1 . .
H H20 0.6192 0.4289 0.4007 0.087 Uiso calc 1 . .
C C21 0.4829(6) 0.4753(4) 0.2629(8) 0.072(2) Uani d 1 . .
H H21 0.5311 0.4877 0.2171 0.087 Uiso calc 1 . .
C C22 0.2830(4) 0.4747(2) 0.2844(5) 0.0325(11) Uani d 1 . .
C C23 0.3544(5) 0.4948(3) 0.2148(6) 0.0486(14) Uani d 1 . .
C C24 0.2949(7) 0.5329(3) 0.1031(7) 0.0681(19) Uani d 1 . .
H H24 0.3385 0.5470 0.0535 0.082 Uiso calc 1 . .
C C25 0.1725(7) 0.5493(3) 0.0674(6) 0.0639(18) Uani d 1 . .
H H25 0.1322 0.5752 -0.0064 0.077 Uiso calc 1 . .
C C26 0.1077(5) 0.5273(2) 0.1409(5) 0.0406(12) Uani d 1 . .
H H26 0.0239 0.5390 0.1147 0.049 Uiso calc 1 . .
C C27 -0.0750(4) 0.15270(19) 0.7252(4) 0.0226(9) Uani d 1 . .
N N1 0.2658(3) 0.42114(16) 0.4663(4) 0.0278(8) Uani d 1 . .
N N2 0.1600(3) 0.49065(16) 0.2466(3) 0.0277(8) Uani d 1 . .
O O1 -0.1361(2) 0.45146(12) 0.5360(3) 0.0241(6) Uani d 1 . .
O O2 0.0436(3) 0.42059(12) 0.5242(3) 0.0243(6) Uani d 1 . .
O O3 -0.1738(3) 0.12863(14) 0.7263(3) 0.0381(8) Uani d 1 . .
O O4 0.0307(2) 0.12674(12) 0.7712(3) 0.0270(7) Uani d 1 . .
O O5 0.0214(3) 0.18077(13) 0.5319(3) 0.0283(7) Uani d 1 . .
O O6 0.6032(4) 0.1765(2) 0.6833(5) 0.0745(13) Uani d 1 . .
H H6 0.6616 0.1509 0.7113 0.112 Uiso calc 1 . .
O O8 -0.0965(2) 0.49257(13) 0.2708(3) 0.0280(7) Uani d 1 . .
H H8A -0.1457 0.4625 0.2444 0.042 Uiso d 1 . .
H H8B -0.1113 0.5083 0.3321 0.042 Uiso d 1 . .
O O7A 0.5374(11) 0.1436(6) 0.4753(13) 0.087(4) Uani d 0.5 . .
O O7B 0.5349(11) 0.1113(6) 0.5060(13) 0.088(4) Uani d 0.5 . .

loop_
_atom_site_aniso_label
_atom_site_aniso_U_11
_atom_site_aniso_U_22
_atom_site_aniso_U_33
_atom_site_aniso_U_12
_atom_site_aniso_U_13
_atom_site_aniso_U_23
Ni1 0.0197(3) 0.0143(2) 0.0243(3) -0.0014(2) 0.0110(2) -0.0015(2)
C1 0.024(2) 0.017(2) 0.018(2) -0.0026(18) 0.0070(17) -0.0014(16)
C2 0.022(2) 0.016(2) 0.022(2) 0.0008(17) 0.0073(18) 0.0018(17)
C3 0.025(2) 0.019(2) 0.029(2) -0.0030(17) 0.0158(19) 0.0009(18)
C4 0.025(2) 0.019(2) 0.039(3) 0.0039(18) 0.018(2) -0.0019(19)
C5 0.019(2) 0.0152(19) 0.024(2) 0.0023(16) 0.0095(17) -0.0008(17)
C6 0.020(2) 0.020(2) 0.023(2) -0.0004(17) 0.0088(18) 0.0047(17)
C7 0.025(2) 0.021(2) 0.032(2) 0.0022(18) 0.0190(19) 0.0050(18)
C8 0.032(3) 0.022(2) 0.050(3) 0.010(2) 0.026(2) 0.009(2)
C9 0.044(3) 0.082(4) 0.069(4) 0.012(3) 0.035(3) -0.009(3)
C10 0.035(3) 0.042(3) 0.055(4) 0.007(2) 0.019(3) 0.002(3)
C11 0.040(3) 0.043(3) 0.063(4) 0.002(3) 0.014(3) 0.008(3)
C12 0.056(4) 0.112(6) 0.074(5) 0.016(4) 0.036(4) -0.016(4)
C13 0.044(3) 0.061(4) 0.076(4) 0.020(3) 0.040(3) 0.008(3)
C14 0.077(5) 0.076(5) 0.072(5) 0.012(4) 0.040(4) -0.002(4)
C15 0.035(3) 0.039(3) 0.050(3) 0.004(2) 0.012(3) 0.007(3)
C16 0.043(4) 0.062(4) 0.071(4) 0.012(3) 0.000(3) 0.014(3)
C17 0.028(3) 0.064(4) 0.097(5) 0.014(3) 0.003(3) -0.018(4)
C18 0.022(3) 0.051(3) 0.065(4) -0.005(2) 0.016(3) -0.027(3)
C19 0.025(2) 0.030(2) 0.044(3) -0.005(2) 0.015(2) -0.018(2)
C20 0.037(3) 0.082(5) 0.113(6) -0.018(3) 0.045(4) -0.054(5)
C21 0.055(4) 0.092(5) 0.097(5) -0.032(4) 0.059(4) -0.042(4)
C22 0.037(3) 0.029(2) 0.042(3) -0.015(2) 0.027(2) -0.017(2)
C23 0.057(4) 0.049(3) 0.061(4) -0.028(3) 0.047(3) -0.025(3)
C24 0.102(5) 0.069(4) 0.067(4) -0.034(4) 0.069(4) -0.014(4)
C25 0.104(6) 0.055(4) 0.047(4) -0.015(4) 0.044(4) 0.007(3)
C26 0.058(3) 0.035(3) 0.030(3) -0.002(2) 0.019(2) -0.002(2)
C27 0.026(2) 0.018(2) 0.026(2) 0.0018(18) 0.0126(19) 0.0048(17)
N1 0.0223(19) 0.0240(19) 0.034(2) -0.0023(16) 0.0084(17) -0.0045(17)
N2 0.031(2) 0.0244(19) 0.031(2) -0.0041(16) 0.0164(17) -0.0047(16)
O1 0.0243(15) 0.0139(14) 0.0342(17) 0.0005(12) 0.0117(13) -0.0006(12)
O2 0.0273(16) 0.0159(14) 0.0354(17) -0.0024(12) 0.0185(14) 0.0029(12)
O3 0.0226(16) 0.0257(16) 0.070(2) 0.0031(13) 0.0231(16) 0.0188(16)
O4 0.0208(15) 0.0218(15) 0.0396(18) 0.0041(13) 0.0133(14) 0.0142(13)
O5 0.0313(17) 0.0191(15) 0.0423(19) 0.0019(13) 0.0227(15) -0.0010(13)
O6 0.038(2) 0.072(3) 0.107(4) 0.005(2) 0.022(2) 0.020(3)
O8 0.0265(16) 0.0228(15) 0.0310(17) -0.0017(13) 0.0079(13) -0.0069(13)
O7A 0.081(5) 0.102(6) 0.095(5) 0.011(4) 0.052(4) -0.003(4)
O7B 0.078(5) 0.098(6) 0.100(6) 0.018(4) 0.049(4) -0.010(4)

loop_
_atom_type_symbol
_atom_type_description
_atom_type_scat_dispersion_real
_atom_type_scat_dispersion_imag
_atom_type_scat_source
C C 0.0033 0.0016 'International Tables Vol C Tables 4.2.6.8 and 6.1.1.4'
H H 0.0000 0.0000 'International Tables Vol C Tables 4.2.6.8 and 6.1.1.4'
N N 0.0061 0.0033 'International Tables Vol C Tables 4.2.6.8 and 6.1.1.4'
Ni Ni 0.3393 1.1124 'International Tables Vol C Tables 4.2.6.8 and 6.1.1.4'
O O 0.0106 0.0060 'International Tables Vol C Tables 4.2.6.8 and 6.1.1.4'

loop_
_geom_angle_atom_site_label_1
_geom_angle_atom_site_label_2
_geom_angle_atom_site_label_3
_geom_angle_site_symmetry_1
_geom_angle_site_symmetry_3
_geom_angle
_geom_angle_publ_flag
O2 Ni1 O4 . 4_565 90.29(11) y
O2 Ni1 N2 . . 169.75(13) y
O4 Ni1 N2 4_565 . 91.42(12) y
O2 Ni1 N1 . . 89.71(13) y
O4 Ni1 N1 4_565 . 89.01(12) y
N2 Ni1 N1 . . 80.22(14) y
O2 Ni1 O8 . . 93.38(11) y
O4 Ni1 O8 4_565 . 88.53(11) y
N2 Ni1 O8 . . 96.76(13) y
N1 Ni1 O8 . . 176.05(13) y
O2 Ni1 O1 . 3_566 94.58(11) y
O4 Ni1 O1 4_565 3_566 174.43(11) y
N2 Ni1 O1 . 3_566 84.27(12) y
N1 Ni1 O1 . 3_566 93.72(12) y
O8 Ni1 O1 . 3_566 88.48(10) y
O1 C1 O2 . . 125.8(3) ?
O1 C1 C2 . . 118.6(3) ?
O2 C1 C2 . . 115.4(3) ?
C4 C2 C3 . . 119.2(4) ?
C4 C2 C1 . . 121.7(4) ?
C3 C2 C1 . . 119.0(4) ?
C5 C3 C2 . . 119.7(4) ?
C5 C3 H3 . . 120.1 ?
C2 C3 H3 . . 120.1 ?
C7 C4 C2 . . 121.2(4) ?
C7 C4 H4 . . 119.4 ?
C2 C4 H4 . . 119.4 ?
C3 C5 O5 . . 120.0(4) ?
C3 C5 C6 . . 121.1(4) ?
O5 C5 C6 . . 118.7(3) ?
C5 C6 C7 . . 118.9(4) ?
C5 C6 C27 . . 120.6(4) ?
C7 C6 C27 . . 120.4(4) ?
C4 C7 C6 . . 119.7(4) ?
C4 C7 H7 . . 120.1 ?
C6 C7 H7 . . 120.1 ?
C10 C8 C9 . . 121.5(5) ?
C10 C8 O5 . . 123.0(4) ?
C9 C8 O5 . . 115.4(5) ?
C12 C9 C8 . . 119.6(6) ?
C12 C9 H9 . . 120.2 ?
C8 C9 H9 . . 120.2 ?
C8 C10 C11 . . 117.7(5) ?
C8 C10 H10 . . 121.1 ?
C11 C10 H10 . . 121.1 ?
C13 C11 C10 . . 119.9(5) ?
C13 C11 H11 . . 120.1 ?
C10 C11 H11 . . 120.1 ?
C13 C12 C9 . . 120.1(6) ?
C13 C12 H12 . . 119.9 ?
C9 C12 H12 . . 119.9 ?
C12 C13 C11 . . 121.1(5) ?
C12 C13 C14 . . 117.9(6) ?
C11 C13 C14 . . 120.9(6) ?
O7A C14 O6 . . 124.1(9) ?
O7A C14 O7B . . 35.3(7) ?
O6 C14 O7B . . 125.6(8) ?
O7A C14 C13 . . 119.7(9) ?
O6 C14 C13 . . 113.0(6) ?
O7B C14 C13 . . 117.5(8) ?
N1 C15 C16 . . 123.1(5) ?
N1 C15 H15 . . 118.5 ?
C16 C15 H15 . . 118.5 ?
C17 C16 C15 . . 118.3(6) ?
C17 C16 H16 . . 120.9 ?
C15 C16 H16 . . 120.9 ?
C16 C17 C18 . . 120.8(5) ?
C16 C17 H17 . . 119.6 ?
C18 C17 H17 . . 119.6 ?
C19 C18 C17 . . 116.6(5) ?
C19 C18 C20 . . 118.0(6) ?
C17 C18 C20 . . 125.4(6) ?
N1 C19 C18 . . 123.1(5) ?
N1 C19 C22 . . 116.6(4) ?
C18 C19 C22 . . 120.3(5) ?
C21 C20 C18 . . 121.9(6) ?
C21 C20 H20 . . 119.0 ?
C18 C20 H20 . . 119.0 ?
C20 C21 C23 . . 121.5(6) ?
C20 C21 H21 . . 119.2 ?
C23 C21 H21 . . 119.2 ?
N2 C22 C23 . . 122.7(5) ?
N2 C22 C19 . . 117.2(4) ?
C23 C22 C19 . . 120.0(5) ?
C24 C23 C22 . . 117.4(5) ?
C24 C23 C21 . . 124.3(6) ?
C22 C23 C21 . . 118.2(6) ?
C25 C24 C23 . . 119.3(5) ?
C25 C24 H24 . . 120.4 ?
C23 C24 H24 . . 120.4 ?
C24 C25 C26 . . 120.0(6) ?
C24 C25 H25 . . 120.0 ?
C26 C25 H25 . . 120.0 ?
N2 C26 C25 . . 122.7(5) ?
N2 C26 H26 . . 118.7 ?
C25 C26 H26 . . 118.7 ?
O4 C27 O3 . . 125.2(4) ?
O4 C27 C6 . . 116.4(3) ?
O3 C27 C6 . . 118.4(3) ?
C15 N1 C19 . . 118.1(4) ?
C15 N1 Ni1 . . 128.9(3) ?
C19 N1 Ni1 . . 113.0(3) ?
C26 N2 C22 . . 117.9(4) ?
C26 N2 Ni1 . . 129.0(3) ?
C22 N2 Ni1 . . 113.0(3) ?
C1 O1 Ni1 . 3_566 122.4(2) ?
C1 O2 Ni1 . . 135.1(3) ?
C27 O4 Ni1 . 4_566 129.1(3) ?
C8 O5 C5 . . 119.0(3) ?
C14 O6 H6 . . 109.5 ?
Ni1 O8 H8A . . 109.6 ?
Ni1 O8 H8B . . 100.8 ?
H8A O8 H8B . . 104.4 ?
O7B O7A C14 . . 74.0(16) ?
O7A O7B C14 . . 70.8(15) ?

loop_
_geom_bond_atom_site_label_1
_geom_bond_atom_site_label_2
_geom_bond_site_symmetry_2
_geom_bond_distance
_geom_bond_publ_flag
Ni1 O2 . 2.039(3) y
Ni1 O4 4_565 2.054(3) y
Ni1 N2 . 2.055(3) y
Ni1 N1 . 2.072(3) y
Ni1 O8 . 2.091(3) y
Ni1 O1 3_566 2.107(3) y
C1 O1 . 1.252(5) ?
C1 O2 . 1.263(4) ?
C1 C2 . 1.503(5) ?
C2 C4 . 1.383(6) ?
C2 C3 . 1.389(5) ?
C3 C5 . 1.375(5) ?
C3 H3 . 0.9300 ?
C4 C7 . 1.376(5) ?
C4 H4 . 0.9300 ?
C5 O5 . 1.380(4) ?
C5 C6 . 1.390(5) ?
C6 C7 . 1.390(5) ?
C6 C27 . 1.505(5) ?
C7 H7 . 0.9300 ?
C8 C10 . 1.368(7) ?
C8 C9 . 1.374(7) ?
C8 O5 . 1.376(5) ?
C9 C12 . 1.366(8) ?
C9 H9 . 0.9300 ?
C10 C11 . 1.410(7) ?
C10 H10 . 0.9300 ?
C11 C13 . 1.361(8) ?
C11 H11 . 0.9300 ?
C12 C13 . 1.353(8) ?
C12 H12 . 0.9300 ?
C13 C14 . 1.546(8) ?
C14 O7A . 1.244(13) ?
C14 O6 . 1.260(8) ?
C14 O7B . 1.266(13) ?
C15 N1 . 1.316(6) ?
C15 C16 . 1.394(7) ?
C15 H15 . 0.9300 ?
C16 C17 . 1.361(9) ?
C16 H16 . 0.9300 ?
C17 C18 . 1.395(8) ?
C17 H17 . 0.9300 ?
C18 C19 . 1.391(6) ?
C18 C20 . 1.439(8) ?
C19 N1 . 1.355(6) ?
C19 C22 . 1.430(7) ?
C20 C21 . 1.325(9) ?
C20 H20 . 0.9300 ?
C21 C23 . 1.430(9) ?
C21 H21 . 0.9300 ?
C22 N2 . 1.360(6) ?
C22 C23 . 1.401(6) ?
C23 C24 . 1.392(8) ?
C24 C25 . 1.359(9) ?
C24 H24 . 0.9300 ?
C25 C26 . 1.387(7) ?
C25 H25 . 0.9300 ?
C26 N2 . 1.319(6) ?
C26 H26 . 0.9300 ?
C27 O4 . 1.249(5) ?
C27 O3 . 1.259(5) ?
O1 Ni1 3_566 2.107(3) ?
O4 Ni1 4_566 2.054(3) ?
O6 H6 . 0.8200 ?
O8 H8A . 0.8200 ?
O8 H8B . 0.8282 ?
O7A O7B . 0.760(15) ?

loop_
_geom_hbond_atom_site_label_D
_geom_hbond_atom_site_label_H
_geom_hbond_atom_site_label_A
_geom_hbond_site_symmetry_A
_geom_hbond_distance_DH
_geom_hbond_distance_HA
_geom_hbond_distance_DA
_geom_hbond_angle_DHA
C15 H15 O2 . 0.93 2.54 3.063(6) 116.1
O6 H6 O3 1_655 0.82 1.91 2.638(5) 147.2
O8 H8A O3 4_565 0.82 1.92 2.661(4) 149.0
O8 H8B O1 . 0.83 2.65 3.247(4) 129.8
O8 H8B O2 3_566 0.83 2.08 2.762(4) 139.7

loop_
_geom_torsion_atom_site_label_1
_geom_torsion_atom_site_label_2
_geom_torsion_atom_site_label_3
_geom_torsion_atom_site_label_4
_geom_torsion_site_symmetry_1
_geom_torsion_site_symmetry_2
_geom_torsion_site_symmetry_3
_geom_torsion_site_symmetry_4
_geom_torsion
_geom_torsion_publ_flag
O1 C1 C2 C4 . . . . -25.3(6) ?
O2 C1 C2 C4 . . . . 150.4(4) ?
O1 C1 C2 C3 . . . . 158.7(4) ?
O2 C1 C2 C3 . . . . -25.5(5) ?
C4 C2 C3 C5 . . . . -0.2(6) ?
C1 C2 C3 C5 . . . . 175.8(4) ?
C3 C2 C4 C7 . . . . 2.3(6) ?
C1 C2 C4 C7 . . . . -173.6(4) ?
C2 C3 C5 O5 . . . . 170.4(4) ?
C2 C3 C5 C6 . . . . -3.4(6) ?
C3 C5 C6 C7 . . . . 5.0(6) ?
O5 C5 C6 C7 . . . . -168.9(4) ?
C3 C5 C6 C27 . . . . -171.6(4) ?
O5 C5 C6 C27 . . . . 14.6(5) ?
C2 C4 C7 C6 . . . . -0.7(6) ?
C5 C6 C7 C4 . . . . -2.9(6) ?
C27 C6 C7 C4 . . . . 173.6(4) ?
C10 C8 C9 C12 . . . . 0.3(9) ?
O5 C8 C9 C12 . . . . -176.6(5) ?
C9 C8 C10 C11 . . . . -0.5(7) ?
O5 C8 C10 C11 . . . . 176.2(4) ?
C8 C10 C11 C13 . . . . 0.4(8) ?
C8 C9 C12 C13 . . . . 0.0(10) ?
C9 C12 C13 C11 . . . . -0.1(11) ?
C9 C12 C13 C14 . . . . 176.1(6) ?
C10 C11 C13 C12 . . . . -0.1(9) ?
C10 C11 C13 C14 . . . . -176.2(5) ?
C12 C13 C14 O7A . . . . 19.1(12) ?
C11 C13 C14 O7A . . . . -164.6(9) ?
C12 C13 C14 O6 . . . . 179.8(6) ?
C11 C13 C14 O6 . . . . -4.0(9) ?
C12 C13 C14 O7B . . . . -21.2(12) ?
C11 C13 C14 O7B . . . . 155.1(9) ?
N1 C15 C16 C17 . . . . 0.2(9) ?
C15 C16 C17 C18 . . . . 0.3(9) ?
C16 C17 C18 C19 . . . . -1.5(8) ?
C16 C17 C18 C20 . . . . 177.8(6) ?
C17 C18 C19 N1 . . . . 2.3(7) ?
C20 C18 C19 N1 . . . . -177.0(4) ?
C17 C18 C19 C22 . . . . -178.1(4) ?
C20 C18 C19 C22 . . . . 2.5(7) ?
C19 C18 C20 C21 . . . . -2.4(9) ?
C17 C18 C20 C21 . . . . 178.4(6) ?
C18 C20 C21 C23 . . . . 1.6(10) ?
N1 C19 C22 N2 . . . . -1.6(6) ?
C18 C19 C22 N2 . . . . 178.9(4) ?
N1 C19 C22 C23 . . . . 177.5(4) ?
C18 C19 C22 C23 . . . . -2.0(6) ?
N2 C22 C23 C24 . . . . 0.4(7) ?
C19 C22 C23 C24 . . . . -178.7(4) ?
N2 C22 C23 C21 . . . . -179.8(4) ?
C19 C22 C23 C21 . . . . 1.1(7) ?
C20 C21 C23 C24 . . . . 178.9(6) ?
C20 C21 C23 C22 . . . . -0.9(9) ?
C22 C23 C24 C25 . . . . 0.6(8) ?
C21 C23 C24 C25 . . . . -179.2(6) ?
C23 C24 C25 C26 . . . . -0.9(9) ?
C24 C25 C26 N2 . . . . 0.2(8) ?
C5 C6 C27 O4 . . . . 44.1(5) ?
C7 C6 C27 O4 . . . . -132.4(4) ?
C5 C6 C27 O3 . . . . -136.8(4) ?
C7 C6 C27 O3 . . . . 46.7(6) ?
C16 C15 N1 C19 . . . . 0.6(7) ?
C16 C15 N1 Ni1 . . . . 178.6(4) ?
C18 C19 N1 C15 . . . . -1.9(6) ?
C22 C19 N1 C15 . . . . 178.5(4) ?
C18 C19 N1 Ni1 . . . . 179.7(3) ?
C22 C19 N1 Ni1 . . . . 0.2(5) ?
C25 C26 N2 C22 . . . . 0.8(7) ?
C25 C26 N2 Ni1 . . . . 176.0(4) ?
C23 C22 N2 C26 . . . . -1.0(6) ?
C19 C22 N2 C26 . . . . 178.0(4) ?
C23 C22 N2 Ni1 . . . . -177.0(3) ?
C19 C22 N2 Ni1 . . . . 2.1(5) ?
O2 C1 O1 Ni1 . . . 3_566 -42.5(5) ?
C2 C1 O1 Ni1 . . . 3_566 132.7(3) ?
O1 C1 O2 Ni1 . . . . -59.0(6) ?
C2 C1 O2 Ni1 . . . . 125.6(3) ?
O3 C27 O4 Ni1 . . . 4_566 -5.5(6) ?
C6 C27 O4 Ni1 . . . 4_566 173.6(3) ?
C10 C8 O5 C5 . . . . 36.6(6) ?
C9 C8 O5 C5 . . . . -146.5(4) ?
C3 C5 O5 C8 . . . . 59.1(5) ?
C6 C5 O5 C8 . . . . -127.0(4) ?
O6 C14 O7A O7B . . . . 105.1(17) ?
C13 C14 O7A O7B . . . . -96.5(17) ?
O6 C14 O7B O7A . . . . -100.5(18) ?
C13 C14 O7B O7A . . . . 103.4(16) ?

_cod_database_fobs_code 2022486
